data_1543663
loop_
_publ_author_name
'Abu Thaher, Bassam'
'Schollmeyer, Dieter'
'Laufer, Stefan'

_publ_section_title
;
 Poly[[tetramethanolbis[4-oxo-3-(pyridin-4-yl)-1-(2,4,6-trichlorophenyl)-4,5-dihydro-1<i>H</i>-pyrazolo[3,4-<i>d</i>]pyrimidin-6-olato]disodium]--diethyl
 ether--methanol (1/1/2)]
;
_journal_issue 7
_journal_name_full IUCrData
_journal_page_first x161081
_journal_paper_doi 10.1107/S2414314616010816
_journal_volume 1
_journal_year 2016
_chemical_formula_iupac '[Na (C16 H7 Cl3 N5 O2) (C H4 O)2], 0.5(C4 H10 O), C H4 O'
_chemical_formula_moiety 'C16 H7 Cl3 N5 Na O2, 0.5(C4 H10 O), 3(C H4 O)'
_chemical_formula_sum 'C21 H24 Cl3 N5 Na O5.5'
_chemical_formula_weight 563.79
_chemical_name_systematic
'Poly[[tetramethanolbis[4-oxo-3-(pyridin-4-yl)-1-(2,4,6-trichlorophenyl)-4,5-dihydro-1<i>H</i>-pyrazolo[3,4-<i>d</i>]pyrimidin-6-olato]disodium]--diethyl ether--methanol (1/1/2)]'
_space_group_crystal_system monoclinic
_space_group_IT_number 13
_space_group_name_Hall '-P 2yac'
_space_group_name_H-M_alt 'P 1 2/n 1'
_symmetry_space_group_name_Hall '-P 2yac'
_symmetry_space_group_name_H-M 'P 1 2/n 1'
_atom_sites_solution_hydrogens mixed
_audit_creation_method SHELXL-2014/7
_cell_angle_alpha 90
_cell_angle_beta 100.2130(10)
_cell_angle_gamma 90
_cell_formula_units_Z 4
_cell_length_a 11.1721(7)
_cell_length_b 8.1249(5)
_cell_length_c 28.8799(18)
_cell_measurement_reflns_used 7933
_cell_measurement_temperature 173(2)
_cell_measurement_theta_max 27.3
_cell_measurement_theta_min 2.5
_cell_volume 2580.0(3)
_computing_cell_refinement
;
SAINT (Bruker, 2005)
;
_computing_data_collection
;
APEX2 (Bruker, 2005)
;
_computing_data_reduction
;
SAINT (Bruker, 2005)
;
_computing_molecular_graphics 'please specify'
_computing_publication_material
;
SHELXL2014 (Sheldrick, 2015)
;
_computing_structure_refinement
;
SHELXL2014 (Sheldrick, 2015)
;
_computing_structure_solution
;
SIR97 (Altomare <i>et al.</i>,  1995)
;
_diffrn_ambient_temperature 173(2)
_diffrn_measured_fraction_theta_full 0.999
_diffrn_measured_fraction_theta_max 0.995
_diffrn_measurement_device '\k-geometry diffractometer'
_diffrn_measurement_device_type 'Bruker SMART APEXII'
_diffrn_measurement_method 'CCD scan'
_diffrn_radiation_monochromator graphite
_diffrn_radiation_type MoK\a
_diffrn_radiation_wavelength 0.71073
_diffrn_reflns_av_R_equivalents 0.0318
_diffrn_reflns_limit_h_max 14
_diffrn_reflns_limit_h_min -14
_diffrn_reflns_limit_k_max 10
_diffrn_reflns_limit_k_min -10
_diffrn_reflns_limit_l_max 36
_diffrn_reflns_limit_l_min -37
_diffrn_reflns_number 27638
_diffrn_reflns_theta_full 25.242
_diffrn_reflns_theta_max 27.816
_diffrn_reflns_theta_min 1.864
_exptl_absorpt_coefficient_mu 0.416
_exptl_absorpt_correction_T_max 0.7456
_exptl_absorpt_correction_T_min 0.6590
_exptl_absorpt_correction_type multi-scan
_exptl_absorpt_process_details
;
(SADABS; Bruker, 2000)
;
_exptl_crystal_colour colourless
_exptl_crystal_density_diffrn 1.451
_exptl_crystal_description plate
_exptl_crystal_F_000 1164
_exptl_crystal_size_max 0.560
_exptl_crystal_size_mid 0.320
_exptl_crystal_size_min 0.190
_refine_diff_density_max 0.425
_refine_diff_density_min -0.401
_refine_ls_extinction_method none
_refine_ls_goodness_of_fit_ref 1.153
_refine_ls_hydrogen_treatment mixed
_refine_ls_matrix_type full
_refine_ls_number_parameters 357
_refine_ls_number_reflns 6097
_refine_ls_number_restraints 34
_refine_ls_restrained_S_all 1.155
_refine_ls_R_factor_all 0.0660
_refine_ls_R_factor_gt 0.0554
_refine_ls_shift/su_max 0.001
_refine_ls_shift/su_mean 0.000
_refine_ls_structure_factor_coef Fsqd
_refine_ls_weighting_details 'w=1/[\s^2^(Fo^2^)+(0.0325P)^2^+4.0979P] where P=(Fo^2^+2Fc^2^)/3'
_refine_ls_weighting_scheme calc
_refine_ls_wR_factor_gt 0.1260
_refine_ls_wR_factor_ref 0.1305
_reflns_number_gt 5149
_reflns_number_total 6097
_reflns_threshold_expression 'I > 2\s(I)'
_cod_data_source_file bt4018sup1.cif
_cod_data_source_block I
_cod_depositor_comments
;

2023-04-19
Z value and formula fixed to values more according to usual
chemical conventions.                 miguel
;
_cod_original_formula_sum 'C42 H48 Cl6 N10 Na2 O11'
_cod_original_formula_weight 1127.58
_cod_original_formula_moiety '2(C16 H7 Cl3 N5 Na O2), C4 H10 O, 6(C H4 O)'
_cod_original_formula_iupac '[Na2 (C16 H7 Cl3 N5 O2)2 (C H4 O)4], C4 H10 O, 2C H4 O'
_cod_original_formula_units_Z 2
_cod_database_code 1543663
_shelx_space_group_comment
;
The symmetry employed for this shelxl refinement is uniquely defined
by the following loop, which should always be used as a source of
symmetry information in preference to the above space-group names.
They are only intended as comments.
;
_shelx_estimated_absorpt_t_min 0.800
_shelx_estimated_absorpt_t_max 0.925

loop_
_space_group_symop_operation_xyz
'x, y, z'
'-x+1/2, y, -z+1/2'
'-x, -y, -z'
'x-1/2, -y, z-1/2'

loop_
_atom_site_type_symbol
_atom_site_label
_atom_site_fract_x
_atom_site_fract_y
_atom_site_fract_z
_atom_site_U_iso_or_equiv
_atom_site_adp_type
_atom_site_calc_flag
_atom_site_occupancy
_atom_site_disorder_assembly
_atom_site_disorder_group
Cl Cl1 0.45803(8) 1.01629(9) 0.10052(3) 0.0431(2) Uani d 1 . .
Cl Cl2 0.40976(11) 1.11088(12) 0.27980(3) 0.0642(3) Uani d 1 . .
Cl Cl3 0.37696(9) 0.50085(9) 0.20830(3) 0.0475(2) Uani d 1 . .
Na Na1 -0.11263(9) 0.89845(12) 0.03200(3) 0.0254(2) Uani d 1 . .
N N1 0.42042(17) 0.6597(2) 0.11953(7) 0.0220(4) Uani d 1 . .
C C1A 0.3251(2) 0.6160(3) 0.08581(8) 0.0191(4) Uani d 1 . .
N N2 0.21387(17) 0.6884(2) 0.08078(7) 0.0206(4) Uani d 1 . .
C C3 0.1322(2) 0.6233(3) 0.04576(8) 0.0216(5) Uani d 1 . .
N N4 0.16419(18) 0.4928(3) 0.01943(7) 0.0238(4) Uani d 1 . .
H H4 0.109(3) 0.463(4) -0.0010(11) 0.029 Uiso d 1 . .
C C5 0.2751(2) 0.4123(3) 0.02483(8) 0.0206(5) Uani d 1 . .
C C5A 0.3650(2) 0.4882(3) 0.06008(8) 0.0193(4) Uani d 1 . .
C C6 0.4902(2) 0.4656(3) 0.08111(8) 0.0203(5) Uani d 1 . .
N N7 0.52267(18) 0.5672(2) 0.11695(7) 0.0230(4) Uani d 1 . .
C C8 0.4183(2) 0.7679(3) 0.15784(8) 0.0204(5) Uani d 1 . .
C C9 0.4335(2) 0.9364(3) 0.15336(8) 0.0261(5) Uani d 1 . .
C C10 0.4302(3) 1.0434(3) 0.19022(10) 0.0347(6) Uani d 1 . .
H H10 0.4397 1.1585 0.1865 0.042 Uiso calc 1 . .
C C11 0.4126(3) 0.9778(4) 0.23280(10) 0.0372(7) Uani d 1 . .
C C12 0.3975(3) 0.8119(4) 0.23925(9) 0.0347(6) Uani d 1 . .
H H12 0.3860 0.7694 0.2688 0.042 Uiso calc 1 . .
C C13 0.3998(2) 0.7089(3) 0.20122(9) 0.0271(5) Uani d 1 . .
O O14 0.02442(15) 0.6747(2) 0.03630(7) 0.0294(4) Uani d 1 . .
O O15 0.28421(15) 0.2879(2) 0.00110(6) 0.0275(4) Uani d 1 . .
C C16 0.5838(2) 0.3550(3) 0.06783(9) 0.0221(5) Uani d 1 . .
C C17 0.6945(2) 0.3344(4) 0.09772(11) 0.0374(7) Uani d 1 . .
H H17 0.7116 0.3935 0.1265 0.045 Uiso calc 1 . .
C C18 0.7793(3) 0.2279(4) 0.08534(12) 0.0415(7) Uani d 1 . .
H H18 0.8541 0.2149 0.1066 0.050 Uiso calc 1 . .
N N19 0.7630(2) 0.1411(3) 0.04513(8) 0.0315(5) Uani d 1 . .
C C20 0.6562(2) 0.1618(3) 0.01668(9) 0.0293(6) Uani d 1 . .
H H20 0.6415 0.1018 -0.0120 0.035 Uiso calc 1 . .
C C21 0.5649(2) 0.2660(3) 0.02643(9) 0.0259(5) Uani d 1 . .
H H21 0.4905 0.2757 0.0048 0.031 Uiso calc 1 . .
O O1L 0.10188(18) 1.0229(2) 0.04918(7) 0.0316(4) Uani d 1 . .
H H1L 0.140(3) 0.933(5) 0.0582(12) 0.047 Uiso d 1 . .
C C1L 0.1214(3) 1.1374(4) 0.08720(10) 0.0411(7) Uani d 1 . .
H H1L1 0.2081 1.1643 0.0950 0.062 Uiso calc 1 . .
H H1L2 0.0947 1.0887 0.1147 0.062 Uiso calc 1 . .
H H1L3 0.0748 1.2380 0.0780 0.062 Uiso calc 1 . .
O O2L 0.08388(19) 0.6785(3) 0.15581(7) 0.0356(5) Uani d 1 . .
H H2L 0.127(3) 0.697(5) 0.1379(14) 0.053 Uiso d 1 . .
C C2L 0.0432(4) 0.5118(4) 0.15216(13) 0.0524(8) Uani d 1 . .
H H2L1 0.1136 0.4382 0.1550 0.079 Uiso calc 1 . .
H H2L2 -0.0095 0.4948 0.1216 0.079 Uiso calc 1 . .
H H2L3 -0.0024 0.4880 0.1774 0.079 Uiso calc 1 . .
O O3L -0.1123(2) 0.8688(3) 0.11335(8) 0.0422(5) Uani d 1 . .
H H3L -0.051(4) 0.815(5) 0.1263(14) 0.063 Uiso d 1 . .
C C3L -0.2187(4) 0.8095(8) 0.1267(2) 0.113(2) Uani d 1 . .
H H3L1 -0.2072 0.8028 0.1611 0.170 Uiso calc 1 . .
H H3L2 -0.2862 0.8842 0.1151 0.170 Uiso calc 1 . .
H H3L3 -0.2371 0.6998 0.1132 0.170 Uiso calc 1 . .
C C1E 0.758(3) 0.042(3) 0.2224(9) 0.216(12) Uani d 0.5 A -1
H H1E1 0.7528 -0.0644 0.2377 0.324 Uiso calc 0.5 A -1
H H1E2 0.6874 0.0568 0.1973 0.324 Uiso calc 0.5 A -1
H H1E3 0.8327 0.0470 0.2090 0.324 Uiso calc 0.5 A -1
C C2E 0.760(4) 0.180(3) 0.2586(10) 0.205(14) Uani d 0.5 A -1
H H2E1 0.6850 0.1772 0.2724 0.246 Uiso calc 0.5 A -1
H H2E2 0.8311 0.1674 0.2843 0.246 Uiso calc 0.5 A -1
O O3E 0.768(2) 0.331(2) 0.2334(5) 0.185(8) Uani d 0.5 A -1
C C4E 0.762(3) 0.459(3) 0.2683(7) 0.198(13) Uani d 0.5 A -1
H H4E1 0.7028 0.4289 0.2888 0.238 Uiso calc 0.5 A -1
H H4E2 0.8426 0.4763 0.2882 0.238 Uiso calc 0.5 A -1
C C5E 0.723(2) 0.603(2) 0.2411(7) 0.159(9) Uani d 0.5 A -1
H H5E1 0.7165 0.6952 0.2623 0.239 Uiso calc 0.5 A -1
H H5E2 0.7820 0.6289 0.2209 0.239 Uiso calc 0.5 A -1
H H5E3 0.6432 0.5819 0.2216 0.239 Uiso calc 0.5 A -1

loop_
_atom_site_aniso_label
_atom_site_aniso_U_11
_atom_site_aniso_U_22
_atom_site_aniso_U_33
_atom_site_aniso_U_12
_atom_site_aniso_U_13
_atom_site_aniso_U_23
Cl1 0.0704(5) 0.0314(4) 0.0307(4) -0.0097(3) 0.0179(3) 0.0028(3)
Cl2 0.1083(8) 0.0513(5) 0.0354(4) 0.0011(5) 0.0191(5) -0.0229(4)
Cl3 0.0732(6) 0.0238(3) 0.0498(5) 0.0001(3) 0.0227(4) 0.0082(3)
Na1 0.0244(5) 0.0230(5) 0.0289(5) 0.0052(4) 0.0045(4) -0.0061(4)
N1 0.0189(9) 0.0217(10) 0.0251(10) 0.0020(8) 0.0034(8) -0.0043(8)
C1A 0.0202(11) 0.0167(10) 0.0208(11) -0.0012(8) 0.0047(9) -0.0015(9)
N2 0.0189(9) 0.0202(9) 0.0223(10) 0.0037(8) 0.0026(8) -0.0045(8)
C3 0.0219(11) 0.0190(11) 0.0236(12) 0.0037(9) 0.0033(9) -0.0032(9)
N4 0.0196(10) 0.0241(10) 0.0254(10) 0.0034(8) -0.0025(8) -0.0099(9)
C5 0.0206(11) 0.0180(11) 0.0235(11) 0.0018(9) 0.0044(9) -0.0010(9)
C5A 0.0186(10) 0.0170(10) 0.0226(11) 0.0011(8) 0.0045(8) -0.0014(9)
C6 0.0193(11) 0.0180(11) 0.0236(11) 0.0002(9) 0.0042(9) -0.0011(9)
N7 0.0186(9) 0.0211(10) 0.0289(11) 0.0027(8) 0.0032(8) -0.0048(8)
C8 0.0187(11) 0.0216(11) 0.0204(11) 0.0010(9) 0.0023(9) -0.0036(9)
C9 0.0342(14) 0.0253(12) 0.0191(12) -0.0028(10) 0.0057(10) 0.0002(10)
C10 0.0518(17) 0.0200(12) 0.0325(14) -0.0027(12) 0.0081(13) -0.0063(11)
C11 0.0507(17) 0.0351(15) 0.0253(13) 0.0015(13) 0.0057(12) -0.0113(12)
C12 0.0465(16) 0.0362(15) 0.0220(13) 0.0052(13) 0.0078(12) 0.0017(11)
C13 0.0333(13) 0.0202(11) 0.0281(13) 0.0025(10) 0.0065(10) 0.0022(10)
O14 0.0208(8) 0.0265(9) 0.0372(10) 0.0083(7) -0.0047(7) -0.0123(8)
O15 0.0225(8) 0.0242(9) 0.0352(10) 0.0034(7) 0.0035(7) -0.0120(8)
C16 0.0192(11) 0.0164(10) 0.0320(13) 0.0017(9) 0.0084(9) 0.0003(9)
C17 0.0273(13) 0.0352(15) 0.0457(17) 0.0082(12) -0.0044(12) -0.0184(13)
C18 0.0261(13) 0.0410(16) 0.0532(19) 0.0092(12) -0.0049(13) -0.0205(15)
N19 0.0251(11) 0.0292(11) 0.0404(13) 0.0061(9) 0.0065(10) -0.0066(10)
C20 0.0319(13) 0.0331(14) 0.0243(12) 0.0083(11) 0.0089(10) -0.0017(11)
C21 0.0246(12) 0.0322(13) 0.0214(12) 0.0055(10) 0.0049(9) 0.0019(10)
O1L 0.0381(11) 0.0242(9) 0.0316(10) 0.0037(8) 0.0043(8) -0.0045(8)
C1L 0.0551(19) 0.0356(16) 0.0342(15) -0.0047(14) 0.0124(14) -0.0105(13)
O2L 0.0424(12) 0.0380(11) 0.0276(10) 0.0035(9) 0.0094(8) -0.0040(9)
C2L 0.064(2) 0.0436(19) 0.052(2) -0.0085(17) 0.0164(17) -0.0005(16)
O3L 0.0369(11) 0.0505(13) 0.0408(12) 0.0119(10) 0.0113(9) 0.0069(10)
C3L 0.063(3) 0.145(5) 0.145(5) 0.033(3) 0.055(3) 0.088(5)
C1E 0.17(2) 0.22(3) 0.26(3) 0.01(2) 0.03(2) -0.01(2)
C2E 0.15(2) 0.31(3) 0.15(3) 0.10(3) 0.03(2) 0.05(3)
O3E 0.231(19) 0.198(14) 0.110(12) 0.043(14) -0.016(13) 0.000(11)
C4E 0.19(2) 0.29(3) 0.136(18) -0.09(2) 0.087(19) -0.09(2)
C5E 0.18(2) 0.178(17) 0.086(15) 0.044(16) -0.062(11) -0.011(12)

loop_
_atom_type_symbol
_atom_type_description
_atom_type_scat_dispersion_real
_atom_type_scat_dispersion_imag
_atom_type_scat_source
C C 0.0033 0.0016 'International Tables Vol C Tables 4.2.6.8 and 6.1.1.4'
H H 0.0000 0.0000 'International Tables Vol C Tables 4.2.6.8 and 6.1.1.4'
N N 0.0061 0.0033 'International Tables Vol C Tables 4.2.6.8 and 6.1.1.4'
O O 0.0106 0.0060 'International Tables Vol C Tables 4.2.6.8 and 6.1.1.4'
Cl Cl 0.1484 0.1585 'International Tables Vol C Tables 4.2.6.8 and 6.1.1.4'
Na Na 0.0362 0.0249 'International Tables Vol C Tables 4.2.6.8 and 6.1.1.4'

loop_
_geom_angle_atom_site_label_1
_geom_angle_atom_site_label_2
_geom_angle_atom_site_label_3
_geom_angle_site_symmetry_1
_geom_angle_site_symmetry_3
_geom_angle
O3L Na1 O14 . . 89.01(8)
O3L Na1 O1L . 3_575 170.31(9)
O14 Na1 O1L . 3_575 96.29(7)
O3L Na1 N19 . 1_465 80.25(8)
O14 Na1 N19 . 1_465 167.94(8)
O1L Na1 N19 3_575 1_465 93.60(8)
O3L Na1 O15 . 3_565 100.64(8)
O14 Na1 O15 . 3_565 89.99(7)
O1L Na1 O15 3_575 3_565 87.50(7)
N19 Na1 O15 1_465 3_565 97.33(7)
O3L Na1 O1L . . 90.65(8)
O14 Na1 O1L . . 73.70(7)
O1L Na1 O1L 3_575 . 83.11(7)
N19 Na1 O1L 1_465 . 100.76(8)
O15 Na1 O1L 3_565 . 160.08(7)
O3L Na1 Na1 . 3_575 130.64(7)
O14 Na1 Na1 . 3_575 83.09(6)
O1L Na1 Na1 3_575 3_575 42.70(5)
N19 Na1 Na1 1_465 3_575 99.70(7)
O15 Na1 Na1 3_565 3_575 127.87(6)
O1L Na1 Na1 . 3_575 40.40(5)
C1A N1 N7 . . 111.75(19)
C1A N1 C8 . . 127.10(19)
N7 N1 C8 . . 120.57(19)
N1 C1A N2 . . 123.3(2)
N1 C1A C5A . . 107.0(2)
N2 C1A C5A . . 129.6(2)
C3 N2 C1A . . 113.27(19)
O14 C3 N2 . . 121.9(2)
O14 C3 N4 . . 117.6(2)
N2 C3 N4 . . 120.5(2)
C5 N4 C3 . . 127.6(2)
C5 N4 H4 . . 120(2)
C3 N4 H4 . . 113(2)
O15 C5 N4 . . 118.9(2)
O15 C5 C5A . . 128.9(2)
N4 C5 C5A . . 112.1(2)
C1A C5A C6 . . 104.4(2)
C1A C5A C5 . . 116.6(2)
C6 C5A C5 . . 138.8(2)
N7 C6 C5A . . 111.3(2)
N7 C6 C16 . . 118.3(2)
C5A C6 C16 . . 130.4(2)
C6 N7 N1 . . 105.50(18)
C9 C8 C13 . . 117.6(2)
C9 C8 N1 . . 121.3(2)
C13 C8 N1 . . 121.0(2)
C10 C9 C8 . . 121.9(2)
C10 C9 Cl1 . . 118.4(2)
C8 C9 Cl1 . . 119.67(19)
C9 C10 C11 . . 118.0(2)
C9 C10 H10 . . 121.0
C11 C10 H10 . . 121.0
C12 C11 C10 . . 122.5(3)
C12 C11 Cl2 . . 118.9(2)
C10 C11 Cl2 . . 118.6(2)
C11 C12 C13 . . 117.7(3)
C11 C12 H12 . . 121.1
C13 C12 H12 . . 121.1
C12 C13 C8 . . 122.2(2)
C12 C13 Cl3 . . 118.3(2)
C8 C13 Cl3 . . 119.51(19)
C3 O14 Na1 . . 148.44(16)
C5 O15 Na1 . 3_565 125.15(15)
C21 C16 C17 . . 117.3(2)
C21 C16 C6 . . 122.4(2)
C17 C16 C6 . . 120.3(2)
C18 C17 C16 . . 119.5(3)
C18 C17 H17 . . 120.2
C16 C17 H17 . . 120.2
N19 C18 C17 . . 124.1(3)
N19 C18 H18 . . 118.0
C17 C18 H18 . . 118.0
C20 N19 C18 . . 115.8(2)
C20 N19 Na1 . 1_645 118.07(17)
C18 N19 Na1 . 1_645 123.76(18)
N19 C20 C21 . . 124.0(2)
N19 C20 H20 . . 118.0
C21 C20 H20 . . 118.0
C16 C21 C20 . . 119.2(2)
C16 C21 H21 . . 120.4
C20 C21 H21 . . 120.4
C1L O1L Na1 . 3_575 122.62(17)
C1L O1L Na1 . . 114.57(17)
Na1 O1L Na1 3_575 . 96.90(7)
C1L O1L H1L . . 109(2)
Na1 O1L H1L 3_575 . 114(2)
Na1 O1L H1L . . 97(2)
O1L C1L H1L1 . . 109.5
O1L C1L H1L2 . . 109.5
H1L1 C1L H1L2 . . 109.5
O1L C1L H1L3 . . 109.5
H1L1 C1L H1L3 . . 109.5
H1L2 C1L H1L3 . . 109.5
C2L O2L H2L . . 111(3)
O2L C2L H2L1 . . 109.5
O2L C2L H2L2 . . 109.5
H2L1 C2L H2L2 . . 109.5
O2L C2L H2L3 . . 109.5
H2L1 C2L H2L3 . . 109.5
H2L2 C2L H2L3 . . 109.5
C3L O3L Na1 . . 117.3(3)
C3L O3L H3L . . 111(3)
Na1 O3L H3L . . 111(3)
O3L C3L H3L1 . . 109.5
O3L C3L H3L2 . . 109.5
H3L1 C3L H3L2 . . 109.5
O3L C3L H3L3 . . 109.5
H3L1 C3L H3L3 . . 109.5
H3L2 C3L H3L3 . . 109.5
C2E C1E H1E1 . . 109.5
C2E C1E H1E2 . . 109.5
H1E1 C1E H1E2 . . 109.5
C2E C1E H1E3 . . 109.5
H1E1 C1E H1E3 . . 109.5
H1E2 C1E H1E3 . . 109.5
O3E C2E C1E . . 106(2)
O3E C2E H2E1 . . 110.6
C1E C2E H2E1 . . 110.6
O3E C2E H2E2 . . 110.6
C1E C2E H2E2 . . 110.6
H2E1 C2E H2E2 . . 108.7
C2E O3E C4E . . 104.2(16)
C5E C4E O3E . . 104.5(15)
C5E C4E H4E1 . . 110.9
O3E C4E H4E1 . . 110.9
C5E C4E H4E2 . . 110.9
O3E C4E H4E2 . . 110.9
H4E1 C4E H4E2 . . 108.9
C4E C5E H5E1 . . 109.5
C4E C5E H5E2 . . 109.5
H5E1 C5E H5E2 . . 109.5
C4E C5E H5E3 . . 109.5
H5E1 C5E H5E3 . . 109.5
H5E2 C5E H5E3 . . 109.5

loop_
_geom_bond_atom_site_label_1
_geom_bond_atom_site_label_2
_geom_bond_site_symmetry_2
_geom_bond_distance
Cl1 C9 . 1.724(3)
Cl2 C11 . 1.740(3)
Cl3 C13 . 1.727(3)
Na1 O3L . 2.361(2)
Na1 O14 . 2.3660(19)
Na1 O1L 3_575 2.453(2)
Na1 N19 1_465 2.479(2)
Na1 O15 3_565 2.496(2)
Na1 O1L . 2.567(2)
Na1 Na1 3_575 3.758(2)
N1 C1A . 1.357(3)
N1 N7 . 1.380(3)
N1 C8 . 1.417(3)
C1A N2 . 1.359(3)
C1A C5A . 1.396(3)
N2 C3 . 1.345(3)
C3 O14 . 1.258(3)
C3 N4 . 1.387(3)
N4 C5 . 1.386(3)
N4 H4 . 0.81(3)
C5 O15 . 1.236(3)
C5 C5A . 1.436(3)
C5A C6 . 1.434(3)
C6 N7 . 1.323(3)
C6 C16 . 1.480(3)
C8 C9 . 1.388(3)
C8 C13 . 1.391(3)
C9 C10 . 1.380(4)
C10 C11 . 1.386(4)
C10 H10 . 0.9500
C11 C12 . 1.375(4)
C12 C13 . 1.384(4)
C12 H12 . 0.9500
O15 Na1 3_565 2.496(2)
C16 C21 . 1.381(3)
C16 C17 . 1.387(4)
C17 C18 . 1.377(4)
C17 H17 . 0.9500
C18 N19 . 1.343(4)
C18 H18 . 0.9500
N19 C20 . 1.334(3)
N19 Na1 1_645 2.479(2)
C20 C21 . 1.392(3)
C20 H20 . 0.9500
C21 H21 . 0.9500
O1L C1L . 1.426(3)
O1L Na1 3_575 2.453(2)
O1L H1L . 0.86(4)
C1L H1L1 . 0.9800
C1L H1L2 . 0.9800
C1L H1L3 . 0.9800
O2L C2L . 1.426(4)
O2L H2L . 0.78(4)
C2L H2L1 . 0.9800
C2L H2L2 . 0.9800
C2L H2L3 . 0.9800
O3L C3L . 1.398(5)
O3L H3L . 0.84(4)
C3L H3L1 . 0.9800
C3L H3L2 . 0.9800
C3L H3L3 . 0.9800
C1E C2E . 1.525(18)
C1E H1E1 . 0.9800
C1E H1E2 . 0.9800
C1E H1E3 . 0.9800
C2E O3E . 1.437(18)
C2E H2E1 . 0.9900
C2E H2E2 . 0.9900
O3E C4E . 1.458(15)
C4E C5E . 1.433(17)
C4E H4E1 . 0.9900
C4E H4E2 . 0.9900
C5E H5E1 . 0.9800
C5E H5E2 . 0.9800
C5E H5E3 . 0.9800

loop_
_geom_hbond_atom_site_label_D
_geom_hbond_atom_site_label_H
_geom_hbond_atom_site_label_A
_geom_hbond_site_symmetry_A
_geom_hbond_distance_DH
_geom_hbond_distance_HA
_geom_hbond_distance_DA
_geom_hbond_angle_DHA
N4 H4 O14 3_565 0.81(3) 1.99(3) 2.771(3) 160(3)
C21 H21 O15 . 0.95 2.29 3.096(3) 142.3
O1L H1L N2 . 0.86(4) 2.21(4) 3.062(3) 172(3)
O2L H2L N2 . 0.78(4) 2.06(4) 2.815(3) 163(4)
O3L H3L O2L . 0.84(4) 1.94(4) 2.783(3) 176(4)

loop_
_geom_torsion_atom_site_label_1
_geom_torsion_atom_site_label_2
_geom_torsion_atom_site_label_3
_geom_torsion_atom_site_label_4
_geom_torsion_site_symmetry_1
_geom_torsion_site_symmetry_4
_geom_torsion
N7 N1 C1A N2 . . 180.0(2)
C8 N1 C1A N2 . . 8.7(4)
N7 N1 C1A C5A . . 0.6(3)
C8 N1 C1A C5A . . -170.6(2)
N1 C1A N2 C3 . . -178.6(2)
C5A C1A N2 C3 . . 0.6(4)
C1A N2 C3 O14 . . 179.6(2)
C1A N2 C3 N4 . . 1.2(3)
O14 C3 N4 C5 . . -177.1(2)
N2 C3 N4 C5 . . 1.3(4)
C3 N4 C5 O15 . . 173.1(2)
C3 N4 C5 C5A . . -5.1(4)
N1 C1A C5A C6 . . -1.2(2)
N2 C1A C5A C6 . . 179.5(2)
N1 C1A C5A C5 . . 174.7(2)
N2 C1A C5A C5 . . -4.6(4)
O15 C5 C5A C1A . . -171.8(2)
N4 C5 C5A C1A . . 6.1(3)
O15 C5 C5A C6 . . 2.1(5)
N4 C5 C5A C6 . . -180.0(3)
C1A C5A C6 N7 . . 1.4(3)
C5 C5A C6 N7 . . -173.0(3)
C1A C5A C6 C16 . . -176.2(2)
C5 C5A C6 C16 . . 9.4(5)
C5A C6 N7 N1 . . -1.0(3)
C16 C6 N7 N1 . . 176.9(2)
C1A N1 N7 C6 . . 0.2(3)
C8 N1 N7 C6 . . 172.1(2)
C1A N1 C8 C9 . . -87.6(3)
N7 N1 C8 C9 . . 101.9(3)
C1A N1 C8 C13 . . 91.8(3)
N7 N1 C8 C13 . . -78.7(3)
C13 C8 C9 C10 . . -0.2(4)
N1 C8 C9 C10 . . 179.2(2)
C13 C8 C9 Cl1 . . 179.50(19)
N1 C8 C9 Cl1 . . -1.1(3)
C8 C9 C10 C11 . . 0.8(4)
Cl1 C9 C10 C11 . . -178.9(2)
C9 C10 C11 C12 . . -0.5(5)
C9 C10 C11 Cl2 . . 179.3(2)
C10 C11 C12 C13 . . -0.4(5)
Cl2 C11 C12 C13 . . 179.8(2)
C11 C12 C13 C8 . . 1.0(4)
C11 C12 C13 Cl3 . . -178.3(2)
C9 C8 C13 C12 . . -0.7(4)
N1 C8 C13 C12 . . 179.9(2)
C9 C8 C13 Cl3 . . 178.6(2)
N1 C8 C13 Cl3 . . -0.9(3)
N2 C3 O14 Na1 . . 34.4(5)
N4 C3 O14 Na1 . . -147.2(2)
N4 C5 O15 Na1 . 3_565 -25.5(3)
C5A C5 O15 Na1 . 3_565 152.3(2)
N7 C6 C16 C21 . . -168.5(2)
C5A C6 C16 C21 . . 9.0(4)
N7 C6 C16 C17 . . 12.9(4)
C5A C6 C16 C17 . . -169.6(3)
C21 C16 C17 C18 . . -0.3(4)
C6 C16 C17 C18 . . 178.4(3)
C16 C17 C18 N19 . . 0.7(5)
C17 C18 N19 C20 . . -0.7(5)
C17 C18 N19 Na1 . 1_645 -163.0(3)
C18 N19 C20 C21 . . 0.3(4)
Na1 N19 C20 C21 1_645 . 163.6(2)
C17 C16 C21 C20 . . -0.1(4)
C6 C16 C21 C20 . . -178.8(2)
N19 C20 C21 C16 . . 0.1(4)
C1E C2E O3E C4E . . 177(2)
C2E O3E C4E C5E . . -159(3)

_cod_database_fobs_code 1543663
